data_2008965
loop_
_publ_author_name
'Bats, Jan W.'
'\"Ohlinger, Stefan H.'
'Mulzer, Johann'

_publ_section_title
;(+-)-(3'a\a,3'b\a,6'a\a,7'a\a)- and
 (+-)-(3'a\a,3'b\b,6'a\b,7'a\a)-2,3,3a,3b,4,5,6,6a,7,7a-decahydro-5,5-dimethylspiro[1,3-dioxane-2,5'-pentaleno[2,1-<i>b</i>]furan]-2'-one
;
_journal_issue 9
_journal_name_full 'Acta Crystallographica Section C'
_journal_page_first IUC9900111
_journal_paper_doi 10.1107/S0108270199098807
_journal_volume 55
_journal_year 1999
_chemical_formula_sum 'C15 H22 O4'
_chemical_formula_weight 266.33
_chemical_melting_point 374.0(10)
_chemical_name_systematic
;
(+-)-(3'a\a,3'b\b,6'a\b,7'a\a)-octahydro-5,5-dimethyl-spiro[1,3-dioxane-
2,5'(2'H)pentaleno[2,1-b]furan]-2'-one
;
_space_group_IT_number 14
_symmetry_cell_setting monoclinic
_symmetry_space_group_name_Hall '-P 2ybc'
_symmetry_space_group_name_H-M 'P 1 21/c 1'
_cell_angle_alpha 90.00
_cell_angle_beta 100.106(14)
_cell_angle_gamma 90.00
_cell_formula_units_Z 4
_cell_length_a 6.6228(15)
_cell_length_b 21.651(3)
_cell_length_c 9.5738(12)
_cell_measurement_reflns_used 148
_cell_measurement_temperature 135(2)
_cell_measurement_theta_max 23
_cell_measurement_theta_min 3
_cell_volume 1351.5(4)
_computing_cell_refinement 'SMART (Siemens, 1995)'
_computing_data_collection 'SMART (Siemens, 1995)'
_computing_data_reduction 'SAINT (Siemens, 1995)'
_computing_publication_material 'CIF in SHELXL97 (Sheldrick, 1997)'
_computing_structure_refinement 'SHELXL97 (Sheldrick, 1997)'
_computing_structure_solution 'SHELXTL (Sheldrick, 1996)'
_diffrn_ambient_temperature 135(2)
_diffrn_measured_fraction_theta_full 0.922
_diffrn_measured_fraction_theta_max 0.922
_diffrn_measurement_device_type 'Siemens SMART'
_diffrn_measurement_method \w
_diffrn_radiation_monochromator graphite
_diffrn_radiation_source 'fine-focus sealed tube'
_diffrn_radiation_type MoK\a
_diffrn_radiation_wavelength 0.71073
_diffrn_reflns_av_R_equivalents 0.052
_diffrn_reflns_av_sigmaI/netI 0.0398
_diffrn_reflns_limit_h_max 9
_diffrn_reflns_limit_h_min -9
_diffrn_reflns_limit_k_max 31
_diffrn_reflns_limit_k_min -29
_diffrn_reflns_limit_l_max 13
_diffrn_reflns_limit_l_min -13
_diffrn_reflns_number 22851
_diffrn_reflns_theta_full 30.96
_diffrn_reflns_theta_max 30.6
_diffrn_reflns_theta_min 1.9
_diffrn_standards_decay_% 0.0
_diffrn_standards_interval_time 540
_diffrn_standards_number 253
_exptl_absorpt_coefficient_mu 0.094
_exptl_absorpt_correction_T_max 0.993
_exptl_absorpt_correction_T_min 0.953
_exptl_absorpt_correction_type 'numerical (Sheldrick, 1996)'
_exptl_crystal_colour colorless
_exptl_crystal_density_diffrn 1.309
_exptl_crystal_density_method 'not measured'
_exptl_crystal_description plate
_exptl_crystal_F_000 576
_exptl_crystal_size_max 0.85
_exptl_crystal_size_mid 0.40
_exptl_crystal_size_min 0.08
_refine_diff_density_max 0.393
_refine_diff_density_min -0.247
_refine_ls_extinction_coef 0.0005(18)
_refine_ls_extinction_method SHELXL97
_refine_ls_goodness_of_fit_ref 1.289
_refine_ls_hydrogen_treatment refall
_refine_ls_matrix_type full
_refine_ls_number_parameters 261
_refine_ls_number_reflns 3959
_refine_ls_number_restraints 0
_refine_ls_restrained_S_all 1.289
_refine_ls_R_factor_all 0.081
_refine_ls_R_factor_gt 0.050
_refine_ls_shift/su_max 0.001
_refine_ls_shift/su_mean 0.000
_refine_ls_structure_factor_coef Fsqd
_refine_ls_weighting_details 'calc w = 1/[\s^2^(Fo^2^)+(0.06P)^2^] where P = (Fo^2^+2Fc^2^)/3'
_refine_ls_weighting_scheme calc
_refine_ls_wR_factor_ref 0.127
_reflns_number_gt 2892
_reflns_number_total 3959
_reflns_threshold_expression I>2sigma(I)
_cod_data_source_file qa0163.cif
_cod_data_source_block II
_cod_original_sg_symbol_H-M 'P 21/c'
_cod_database_code 2008965

loop_
_symmetry_equiv_pos_as_xyz
'x, y, z'
'-x, y+1/2, -z+1/2'
'-x, -y, -z'
'x, -y-1/2, z-1/2'

loop_
_atom_site_label
_atom_site_fract_x
_atom_site_fract_y
_atom_site_fract_z
_atom_site_U_iso_or_equiv
_atom_site_adp_type
_atom_site_calc_flag
_atom_site_refinement_flags
_atom_site_occupancy
_atom_site_disorder_assembly
_atom_site_disorder_group
_atom_site_type_symbol
O4 0.54181(13) 0.54729(4) 0.71520(9) 0.0210(2) Uani d . 1 . . O
O3 0.78971(13) 0.58279(4) 0.90071(9) 0.0238(2) Uani d . 1 . . O
O1 1.14924(13) 0.34868(4) 0.62506(9) 0.0237(2) Uani d . 1 . . O
O2 0.97058(16) 0.28276(5) 0.47314(10) 0.0358(3) Uani d . 1 . . O
C9 0.74498(18) 0.53869(5) 0.79020(13) 0.0184(3) Uani d . 1 . . C
C12 0.55589(18) 0.65825(5) 0.76797(13) 0.0188(3) Uani d . 1 . . C
C8 0.7532(2) 0.47388(5) 0.85345(13) 0.0190(3) Uani d . 1 . . C
C3 0.90956(19) 0.37003(6) 0.78066(13) 0.0190(3) Uani d . 1 . . C
C6 0.94736(19) 0.47047(6) 0.66229(14) 0.0213(3) Uani d . 1 . . C
C4 1.13314(19) 0.38042(6) 0.75839(13) 0.0216(3) Uani d . 1 . . C
C7 0.79651(19) 0.43145(5) 0.73359(12) 0.0171(3) Uani d . 1 . . C
C14 0.5553(2) 0.72111(6) 0.69549(15) 0.0242(3) Uani d . 1 . . C
C11 0.7723(2) 0.64492(6) 0.84659(15) 0.0229(3) Uani d . 1 . . C
C13 0.5047(2) 0.60789(6) 0.65563(14) 0.0231(3) Uani d . 1 . . C
C5 1.1585(2) 0.44859(6) 0.73702(15) 0.0248(3) Uani d . 1 . . C
C1 0.9857(2) 0.31226(6) 0.58153(13) 0.0230(3) Uani d . 1 . . C
C2 0.8415(2) 0.31441(6) 0.68687(14) 0.0230(3) Uani d . 1 . . C
C10 0.9027(2) 0.53865(6) 0.68848(18) 0.0310(3) Uani d . 1 . . C
C15 0.4023(2) 0.65664(7) 0.87053(17) 0.0302(3) Uani d . 1 . . C
H6 0.924(2) 0.4606(6) 0.5594(14) 0.018(3) Uiso d . 1 . . H
H5B 1.196(2) 0.4680(7) 0.8316(17) 0.032(4) Uiso d . 1 . . H
H11B 0.877(2) 0.6516(6) 0.7827(15) 0.021(3) Uiso d . 1 . . H
H8B 0.626(2) 0.4648(6) 0.8863(14) 0.020(3) Uiso d . 1 . . H
H3 0.905(2) 0.3611(7) 0.8809(15) 0.023(4) Uiso d . 1 . . H
H7 0.671(2) 0.4238(6) 0.6717(13) 0.018(3) Uiso d . 1 . . H
H13B 0.586(2) 0.6133(7) 0.5786(15) 0.025(4) Uiso d . 1 . . H
H8A 0.871(2) 0.4715(6) 0.9375(15) 0.021(3) Uiso d . 1 . . H
H13A 0.352(2) 0.6079(7) 0.6127(16) 0.031(4) Uiso d . 1 . . H
H11A 0.813(2) 0.6707(7) 0.9292(16) 0.028(4) Uiso d . 1 . . H
H14C 0.662(2) 0.7215(6) 0.6350(15) 0.025(4) Uiso d . 1 . . H
H15B 0.404(2) 0.6155(8) 0.9168(16) 0.034(4) Uiso d . 1 . . H
H2B 0.860(2) 0.2753(8) 0.7398(16) 0.038(4) Uiso d . 1 . . H
H4 1.245(2) 0.3622(7) 0.8327(16) 0.027(4) Uiso d . 1 . . H
H5A 1.271(2) 0.4592(7) 0.6876(15) 0.030(4) Uiso d . 1 . . H
H14B 0.590(2) 0.7531(7) 0.7670(16) 0.030(4) Uiso d . 1 . . H
H14A 0.420(3) 0.7331(8) 0.6386(17) 0.039(4) Uiso d . 1 . . H
H2A 0.699(2) 0.3166(7) 0.6369(15) 0.028(4) Uiso d . 1 . . H
H15A 0.257(3) 0.6656(7) 0.8157(17) 0.039(4) Uiso d . 1 . . H
H10A 0.840(3) 0.5602(8) 0.5983(18) 0.049(5) Uiso d . 1 . . H
H15C 0.442(3) 0.6891(9) 0.9488(19) 0.050(5) Uiso d . 1 . . H
H10B 1.031(3) 0.5596(8) 0.7367(19) 0.055(5) Uiso d . 1 . . H

loop_
_atom_site_aniso_label
_atom_site_aniso_U_11
_atom_site_aniso_U_22
_atom_site_aniso_U_33
_atom_site_aniso_U_12
_atom_site_aniso_U_13
_atom_site_aniso_U_23
O4 0.0229(5) 0.0160(4) 0.0225(5) -0.0028(3) -0.0006(4) 0.0012(3)
O3 0.0291(5) 0.0152(4) 0.0240(5) 0.0014(4) -0.0040(4) -0.0025(3)
O1 0.0254(5) 0.0214(5) 0.0261(5) 0.0020(4) 0.0091(4) -0.0025(4)
O2 0.0412(6) 0.0359(6) 0.0300(6) 0.0025(4) 0.0057(4) -0.0122(5)
C9 0.0191(6) 0.0162(6) 0.0203(6) -0.0011(5) 0.0042(5) -0.0021(5)
C12 0.0197(6) 0.0157(6) 0.0210(6) 0.0009(4) 0.0038(5) 0.0007(5)
C8 0.0222(6) 0.0158(6) 0.0198(6) -0.0006(5) 0.0055(5) 0.0003(5)
C3 0.0228(6) 0.0157(6) 0.0183(6) -0.0007(5) 0.0032(5) 0.0018(5)
C6 0.0250(6) 0.0163(6) 0.0250(7) -0.0004(5) 0.0110(5) 0.0015(5)
C4 0.0214(6) 0.0218(6) 0.0210(7) 0.0019(5) 0.0019(5) -0.0019(5)
C7 0.0193(6) 0.0151(6) 0.0170(6) -0.0009(5) 0.0037(5) 0.0009(4)
C14 0.0248(7) 0.0180(6) 0.0299(7) 0.0003(5) 0.0053(6) 0.0032(5)
C11 0.0254(7) 0.0144(6) 0.0270(7) -0.0003(5) -0.0006(5) -0.0025(5)
C13 0.0276(7) 0.0178(6) 0.0220(7) 0.0011(5) -0.0009(5) 0.0030(5)
C5 0.0219(7) 0.0213(7) 0.0326(8) -0.0039(5) 0.0085(5) -0.0043(6)
C1 0.0277(7) 0.0156(6) 0.0247(7) 0.0038(5) 0.0022(5) 0.0002(5)
C2 0.0283(7) 0.0149(6) 0.0261(7) -0.0015(5) 0.0059(5) -0.0002(5)
C10 0.0358(8) 0.0172(7) 0.0466(9) 0.0016(6) 0.0257(7) 0.0039(6)
C15 0.0346(8) 0.0240(7) 0.0365(8) 0.0055(6) 0.0187(7) 0.0045(6)

loop_
_atom_type_symbol
_atom_type_description
_atom_type_scat_dispersion_real
_atom_type_scat_dispersion_imag
_atom_type_scat_source
C C 0.0033 0.0016 'International Tables Vol C Tables 4.2.6.8 and 6.1.1.4'
H H 0.0000 0.0000 'International Tables Vol C Tables 4.2.6.8 and 6.1.1.4'
O O 0.0106 0.0060 'International Tables Vol C Tables 4.2.6.8 and 6.1.1.4'

loop_
_geom_angle_atom_site_label_1
_geom_angle_atom_site_label_2
_geom_angle_atom_site_label_3
_geom_angle
C9 O4 C13 113.66(9)
C9 O3 C11 111.59(9)
C1 O1 C4 111.46(9)
O3 C9 O4 110.13(9)
O3 C9 C8 109.58(10)
O4 C9 C8 106.60(10)
O3 C9 C10 113.22(11)
O4 C9 C10 111.44(11)
C8 C9 C10 105.54(10)
C11 C12 C13 106.60(10)
C11 C12 C14 108.66(10)
C13 C12 C14 109.49(10)
C11 C12 C15 110.57(11)
C13 C12 C15 110.15(11)
C14 C12 C15 111.24(10)
C9 C8 C7 104.60(10)
C2 C3 C4 102.99(10)
C2 C3 C7 115.36(11)
C4 C3 C7 105.04(10)
C5 C6 C10 114.09(12)
C5 C6 C7 103.38(10)
C10 C6 C7 107.08(10)
O1 C4 C5 108.29(10)
O1 C4 C3 105.57(10)
C5 C4 C3 107.07(10)
C8 C7 C3 116.03(10)
C8 C7 C6 102.80(10)
C3 C7 C6 106.16(10)
O3 C11 C12 111.33(10)
O4 C13 C12 111.82(10)
C4 C5 C6 104.65(10)
O2 C1 O1 121.14(12)
O2 C1 C2 128.66(12)
O1 C1 C2 110.18(11)
C1 C2 C3 105.22(10)
C6 C10 C9 105.91(10)

loop_
_geom_bond_atom_site_label_1
_geom_bond_atom_site_label_2
_geom_bond_site_symmetry_2
_geom_bond_distance
_geom_bond_publ_flag
O4 C9 . 1.4219(15) ?
O4 C13 . 1.4345(15) ?
O3 C9 . 1.4173(14) ?
O3 C11 . 1.4387(15) ?
O1 C1 . 1.3453(16) ?
O1 C4 . 1.4700(15) ?
O2 C1 . 1.2076(15) ?
C9 C8 . 1.5256(17) ?
C9 C10 . 1.5480(18) ?
C12 C11 . 1.5249(18) ?
C12 C13 . 1.5273(18) ?
C12 C14 . 1.5274(17) ?
C12 C15 . 1.5334(18) ?
C8 C7 . 1.5355(17) ?
C3 C2 . 1.5224(17) ?
C3 C4 . 1.5490(18) ?
C3 C7 . 1.5536(17) ?
C6 C5 . 1.5299(19) ?
C6 C10 . 1.5346(18) ?
C6 C7 . 1.5547(16) ?
C4 C5 . 1.5035(18) ?
C1 C2 . 1.5064(18) ?

loop_
_geom_torsion_atom_site_label_1
_geom_torsion_atom_site_label_2
_geom_torsion_atom_site_label_3
_geom_torsion_atom_site_label_4
_geom_torsion
C11 O3 C9 O4 -59.75(12)
C11 O3 C9 C8 -176.71(9)
C11 O3 C9 C10 65.77(13)
C13 O4 C9 O3 57.77(12)
C13 O4 C9 C8 176.57(9)
C13 O4 C9 C10 -68.76(12)
O3 C9 C8 C7 -156.22(10)
O4 C9 C8 C7 84.62(11)
C10 C9 C8 C7 -33.99(14)
C1 O1 C4 C5 -126.17(11)
C1 O1 C4 C3 -11.77(13)
C2 C3 C4 O1 19.78(12)
C7 C3 C4 O1 -101.36(10)
C2 C3 C4 C5 135.02(11)
C7 C3 C4 C5 13.88(13)
C9 C8 C7 C3 152.86(10)
C9 C8 C7 C6 37.48(12)
C2 C3 C7 C8 143.33(11)
C4 C3 C7 C8 -104.03(12)
C2 C3 C7 C6 -103.20(12)
C4 C3 C7 C6 9.44(12)
C5 C6 C7 C8 93.60(11)
C10 C6 C7 C8 -27.19(14)
C5 C6 C7 C3 -28.70(12)
C10 C6 C7 C3 -149.50(11)
C9 O3 C11 C12 60.23(13)
C13 C12 C11 O3 -54.07(13)
C14 C12 C11 O3 -171.99(10)
C15 C12 C11 O3 65.66(13)
C9 O4 C13 C12 -55.26(13)
C11 C12 C13 O4 51.32(13)
C14 C12 C13 O4 168.69(10)
C15 C12 C13 O4 -68.67(14)
O1 C4 C5 C6 81.17(12)
C3 C4 C5 C6 -32.24(13)
C10 C6 C5 C4 153.34(11)
C7 C6 C5 C4 37.43(13)
C4 O1 C1 O2 179.39(11)
C4 O1 C1 C2 -1.76(14)
O2 C1 C2 C3 -166.49(13)
O1 C1 C2 C3 14.77(14)
C4 C3 C2 C1 -20.57(13)
C7 C3 C2 C1 93.26(12)
C5 C6 C10 C9 -106.98(13)
C7 C6 C10 C9 6.76(15)
O3 C9 C10 C6 136.47(12)
O4 C9 C10 C6 -98.72(13)
C8 C9 C10 C6 16.61(15)

loop_
_cod_related_entry_id
_cod_related_entry_database
_cod_related_entry_code
1 ChemSpider 4421810
